data_1560960
loop_
_publ_author_name
'Cramer, Alisha J.'
'Cole, Jacqueline M.'

_publ_section_title
;
 Host-guest prospects of neodymium and gadolinium ultraphosphate
 frameworks for nuclear waste storage: Multi-temperature topological
 analysis of nanoporous cages in RP5O14
;
_journal_name_full 'Journal of Solid State Chemistry'
_journal_page_first 250
_journal_page_last 257
_journal_paper_doi 10.1016/j.jssc.2018.07.020
_journal_volume 266
_journal_year 2018
_chemical_formula_sum 'Nd O14 P5'
_chemical_formula_weight 523.09
_space_group_IT_number 14
_space_group_name_Hall '-P 2ybc'
_space_group_name_H-M_alt 'P 1 21/c 1'
_symmetry_cell_setting monoclinic
_symmetry_space_group_name_H-M 'P 1 21/c 1'
_atom_sites_solution_hydrogens none
_atom_sites_solution_primary direct
_atom_sites_solution_secondary difmap
_audit_creation_method SHELXL-97
_cell_angle_alpha 90.00
_cell_angle_beta 90.495(8)
_cell_angle_gamma 90.00
_cell_formula_units_Z 4
_cell_length_a 8.760(4)
_cell_length_b 8.991(4)
_cell_length_c 13.037(6)
_cell_measurement_reflns_used 512
_cell_measurement_temperature 320(2)
_cell_measurement_theta_max 28.28
_cell_measurement_theta_min 2.0
_cell_volume 1026.8(8)
_computing_cell_refinement
;
Rigaku CrystalClear-SM Expert 2.0
;
_computing_data_collection 'Rigaku CrystalClear-SM Expert 2.0'
_computing_data_reduction
;
Rigaku CrystalClear-SM Expert 2.0
;
_computing_molecular_graphics
;
SHELXTL-PLUS (Sheldrick, 1995)
;
_computing_publication_material 'SHELXL-97 (Sheldrick, 1997)'
_computing_structure_refinement 'SHELXL-97 (Sheldrick, 1997)'
_computing_structure_solution 'SHELXS-97 (Sheldrick, 1990)'
_diffrn_ambient_temperature 320(2)
_diffrn_measured_fraction_theta_full 0.907
_diffrn_measured_fraction_theta_max 0.907
_diffrn_measurement_device_type 'Rigaku Saturn 724+ CCD'
_diffrn_measurement_method '\w scans'
_diffrn_radiation_monochromator graphite
_diffrn_radiation_source 'fine-focus sealed tube'
_diffrn_radiation_type MoK\a
_diffrn_radiation_wavelength 0.71073
_diffrn_reflns_av_R_equivalents 0.0800
_diffrn_reflns_av_sigmaI/netI 0.0552
_diffrn_reflns_limit_h_max 8
_diffrn_reflns_limit_h_min -11
_diffrn_reflns_limit_k_max 11
_diffrn_reflns_limit_k_min -11
_diffrn_reflns_limit_l_max 14
_diffrn_reflns_limit_l_min -17
_diffrn_reflns_number 3673
_diffrn_reflns_theta_full 28.28
_diffrn_reflns_theta_max 28.28
_diffrn_reflns_theta_min 1.56
_diffrn_standards_decay_% 0
_diffrn_standards_interval_count 0
_diffrn_standards_interval_time 0
_diffrn_standards_number 0
_exptl_absorpt_coefficient_mu 5.924
_exptl_absorpt_correction_T_max 0.743
_exptl_absorpt_correction_T_min 0.317
_exptl_absorpt_correction_type empirical
_exptl_absorpt_process_details
;
T. Higashi, ABSCOR, empirical absorption correction
;
_exptl_crystal_colour purple
_exptl_crystal_density_diffrn 3.384
_exptl_crystal_density_method 'not measured'
_exptl_crystal_description plate
_exptl_crystal_F_000 988
_exptl_crystal_size_max 0.2
_exptl_crystal_size_mid 0.2
_exptl_crystal_size_min 0.05
_refine_diff_density_max 3.110
_refine_diff_density_min -3.545
_refine_diff_density_rms 0.386
_refine_ls_extinction_coef 0.0089(14)
_refine_ls_extinction_expression Fc^*^=kFc[1+0.001xFc^2^\l^3^/sin(2\q)]^-1/4^
_refine_ls_extinction_method SHELXL
_refine_ls_goodness_of_fit_ref 1.144
_refine_ls_hydrogen_treatment none
_refine_ls_matrix_type full
_refine_ls_number_parameters 183
_refine_ls_number_reflns 2308
_refine_ls_number_restraints 0
_refine_ls_restrained_S_all 1.144
_refine_ls_R_factor_all 0.0527
_refine_ls_R_factor_gt 0.0522
_refine_ls_shift/su_max 0.001
_refine_ls_shift/su_mean 0.000
_refine_ls_structure_factor_coef Fsqd
_refine_ls_weighting_details 'calc w=1/[\s^2^(Fo^2^)+(0.0921P)^2^+2.9667P] where P=(Fo^2^+2Fc^2^)/3'
_refine_ls_weighting_scheme calc
_refine_ls_wR_factor_gt 0.1402
_refine_ls_wR_factor_ref 0.1411
_reflns_number_gt 2273
_reflns_number_total 2308
_reflns_threshold_expression >2sigma(I)
_cod_data_source_file nd_013_320_a1.cif
_cod_data_source_block nd_013_320_a1
_cod_original_cell_volume 1026.7(8)
_cod_original_sg_symbol_H-M P2(1)/c
_cod_database_code 1560960

loop_
_symmetry_equiv_pos_as_xyz
'x, y, z'
'-x, y+1/2, -z+1/2'
'-x, -y, -z'
'x, -y-1/2, z-1/2'

loop_
_atom_site_label
_atom_site_type_symbol
_atom_site_fract_x
_atom_site_fract_y
_atom_site_fract_z
_atom_site_U_iso_or_equiv
_atom_site_adp_type
_atom_site_occupancy
_atom_site_symmetry_multiplicity
_atom_site_calc_flag
_atom_site_refinement_flags
_atom_site_disorder_assembly
_atom_site_disorder_group
Nd1 Nd 0.77699(3) 0.19013(3) 0.49891(2) 0.0097(2) Uani 1 1 d . . .
P1 P 1.25619(17) 0.45184(16) 0.66455(11) 0.0100(3) Uani 1 1 d . . .
P2 P 1.27214(19) 0.44861(16) 0.33638(11) 0.0099(3) Uani 1 1 d . . .
P3 P 0.50574(17) 0.00206(15) 0.67453(11) 0.0098(3) Uani 1 1 d . . .
P4 P 1.18657(17) 0.24603(16) 0.49984(10) 0.0104(3) Uani 1 1 d . . .
P5 P 0.99321(17) 0.50485(17) 0.79528(10) 0.0104(3) Uani 1 1 d . . .
O1 O 1.0331(5) 0.3133(4) 0.4950(3) 0.0156(9) Uani 1 1 d . . .
O2 O 1.2928(6) 0.3146(5) 0.4108(4) 0.0165(10) Uani 1 1 d . . .
O3 O 1.2785(7) 0.3096(4) 0.5988(4) 0.0145(10) Uani 1 1 d . . .
O4 O 0.7898(6) -0.0842(6) 0.5006(3) 0.0214(11) Uani 1 1 d . . .
O5 O 0.7299(6) 0.4058(5) 0.6153(4) 0.0204(9) Uani 1 1 d . . .
O6 O 0.7208(6) 0.4080(5) 0.3890(4) 0.0217(10) Uani 1 1 d . . .
O7 O 1.0939(5) 0.4271(5) 0.7089(4) 0.0189(9) Uani 1 1 d . . .
O8 O 0.9155(5) 0.1183(5) 0.6506(3) 0.0193(9) Uani 1 1 d . . .
O9 O 1.4057(5) 0.4183(5) 0.2613(3) 0.0166(9) Uani 1 1 d . . .
O10 O 0.5828(5) 0.1163(5) 0.3769(4) 0.0187(9) Uani 1 1 d . . .
O11 O 1.3696(5) 0.4187(5) 0.7545(3) 0.0167(8) Uani 1 1 d . . .
O12 O 0.5782(5) 0.1209(5) 0.6163(3) 0.0172(8) Uani 1 1 d . . .
O13 O 0.9130(5) 0.3845(5) 0.8482(3) 0.0196(9) Uani 1 1 d . . .
O14 O 0.8741(5) 0.5963(5) 0.7248(4) 0.0188(9) Uani 1 1 d . . .

loop_
_atom_site_aniso_label
_atom_site_aniso_U_11
_atom_site_aniso_U_22
_atom_site_aniso_U_33
_atom_site_aniso_U_23
_atom_site_aniso_U_13
_atom_site_aniso_U_12
Nd1 0.0134(3) 0.0079(3) 0.0077(3) 0.00015(7) 0.00030(15) -0.00003(8)
P1 0.0145(7) 0.0082(6) 0.0074(7) -0.0001(4) 0.0009(5) 0.0002(5)
P2 0.0142(6) 0.0084(6) 0.0071(7) -0.0006(5) 0.0011(5) 0.0004(5)
P3 0.0119(6) 0.0101(6) 0.0076(6) -0.0002(5) 0.0006(5) 0.0001(5)
P4 0.0146(6) 0.0087(7) 0.0078(6) 0.0008(4) 0.0009(5) -0.0007(5)
P5 0.0135(6) 0.0119(6) 0.0059(6) 0.0003(5) 0.0008(5) 0.0000(5)
O1 0.016(2) 0.017(2) 0.014(2) 0.0005(13) 0.0012(18) -0.0009(14)
O2 0.015(2) 0.020(2) 0.015(2) 0.0045(14) 0.0029(19) 0.0039(14)
O3 0.020(2) 0.015(2) 0.009(2) -0.0038(13) -0.0002(18) 0.0036(14)
O4 0.030(3) 0.011(2) 0.024(3) 0.0000(15) 0.001(2) 0.0042(17)
O5 0.027(2) 0.014(2) 0.020(2) -0.0069(17) 0.0002(18) 0.0000(19)
O6 0.028(2) 0.011(2) 0.025(2) 0.0067(17) -0.0047(19) -0.0038(18)
O7 0.015(2) 0.020(2) 0.021(2) -0.0097(17) 0.0060(17) -0.0016(16)
O8 0.023(2) 0.020(2) 0.015(2) 0.0052(16) -0.0023(16) 0.0031(18)
O9 0.024(2) 0.011(2) 0.015(2) 0.0017(15) 0.0098(17) 0.0003(16)
O10 0.020(2) 0.017(2) 0.019(2) -0.0049(16) -0.0053(17) -0.0033(17)
O11 0.021(2) 0.014(2) 0.015(2) 0.0039(15) -0.0085(16) -0.0042(16)
O12 0.020(2) 0.016(2) 0.016(2) 0.0050(15) 0.0079(16) -0.0005(16)
O13 0.022(2) 0.021(2) 0.015(2) 0.0049(16) 0.0026(16) 0.0002(18)
O14 0.018(2) 0.0152(19) 0.023(2) 0.0009(17) -0.0067(17) -0.0016(17)

loop_
_atom_type_symbol
_atom_type_description
_atom_type_scat_dispersion_real
_atom_type_scat_dispersion_imag
_atom_type_scat_source
O O 0.0106 0.0060 'International Tables Vol C Tables 4.2.6.8 and 6.1.1.4'
P P 0.1023 0.0942 'International Tables Vol C Tables 4.2.6.8 and 6.1.1.4'
Nd Nd -0.1943 3.0179 'International Tables Vol C Tables 4.2.6.8 and 6.1.1.4'

loop_
_geom_angle_atom_site_label_1
_geom_angle_atom_site_label_2
_geom_angle_atom_site_label_3
_geom_angle
_geom_angle_site_symmetry_1
_geom_angle_site_symmetry_3
O8 Nd1 O13 110.36(16) . 4_565
O8 Nd1 O12 76.73(16) . .
O13 Nd1 O12 144.43(17) 4_565 .
O8 Nd1 O10 144.90(17) . .
O13 Nd1 O10 74.67(16) 4_565 .
O12 Nd1 O10 80.69(16) . .
O8 Nd1 O4 72.60(15) . .
O13 Nd1 O4 72.88(15) 4_565 .
O12 Nd1 O4 76.66(15) . .
O10 Nd1 O4 76.28(16) . .
O8 Nd1 O6 141.91(16) . .
O13 Nd1 O6 81.08(17) 4_565 .
O12 Nd1 O6 115.53(17) . .
O10 Nd1 O6 72.56(16) . .
O4 Nd1 O6 143.61(15) . .
O8 Nd1 O5 78.08(16) . .
O13 Nd1 O5 143.05(16) 4_565 .
O12 Nd1 O5 71.99(16) . .
O10 Nd1 O5 119.66(16) . .
O4 Nd1 O5 141.01(15) . .
O6 Nd1 O5 72.80(19) . .
O8 Nd1 O1 71.85(15) . .
O13 Nd1 O1 69.87(15) 4_565 .
O12 Nd1 O1 141.26(15) . .
O10 Nd1 O1 137.36(16) . .
O4 Nd1 O1 113.66(15) . .
O6 Nd1 O1 79.17(16) . .
O5 Nd1 O1 79.74(15) . .
O6 P1 O3 115.4(3) 3_766 .
O6 P1 O7 115.7(3) 3_766 .
O3 P1 O7 102.0(3) . .
O6 P1 O11 115.9(3) 3_766 .
O3 P1 O11 100.1(3) . .
O7 P1 O11 105.7(3) . .
O5 P2 O9 116.2(3) 3_766 .
O5 P2 O2 115.4(3) 3_766 .
O9 P2 O2 100.0(3) . .
O5 P2 O14 116.3(3) 3_766 3_766
O9 P2 O14 104.6(3) . 3_766
O2 P2 O14 102.1(3) . 3_766
O12 P3 O10 121.4(3) . 3_656
O12 P3 O9 106.4(2) . 4_466
O10 P3 O9 110.7(3) 3_656 4_466
O12 P3 O11 110.1(3) . 2_746
O10 P3 O11 106.1(2) 3_656 2_746
O9 P3 O11 100.1(2) 4_466 2_746
O4 P4 O1 122.3(3) 3_756 .
O4 P4 O2 107.0(2) 3_756 .
O1 P4 O2 110.1(3) . .
O4 P4 O3 106.5(2) 3_756 .
O1 P4 O3 109.7(3) . .
O2 P4 O3 98.7(3) . .
O13 P5 O8 123.1(3) . 2_756
O13 P5 O7 106.2(3) . .
O8 P5 O7 109.9(3) 2_756 .
O13 P5 O14 109.6(3) . .
O8 P5 O14 105.4(3) 2_756 .
O7 P5 O14 100.4(3) . .
P4 O1 Nd1 129.4(2) . .
P2 O2 P4 132.7(3) . .
P1 O3 P4 131.8(3) . .
P4 O4 Nd1 174.4(3) 3_756 .
P2 O5 Nd1 164.8(3) 3_766 .
P1 O6 Nd1 159.3(3) 3_766 .
P1 O7 P5 135.3(3) . .
P5 O8 Nd1 148.2(3) 2_746 .
P2 O9 P3 141.6(3) . 4_665
P3 O10 Nd1 149.7(3) 3_656 .
P1 O11 P3 140.1(3) . 2_756
P3 O12 Nd1 147.1(3) . .
P5 O13 Nd1 146.5(3) . 4_566
P2 O14 P5 133.4(3) 3_766 .

loop_
_geom_bond_atom_site_label_1
_geom_bond_atom_site_label_2
_geom_bond_distance
_geom_bond_site_symmetry_2
Nd1 O8 2.400(4) .
Nd1 O13 2.402(5) 4_565
Nd1 O12 2.410(4) .
Nd1 O10 2.412(4) .
Nd1 O4 2.470(6) .
Nd1 O6 2.474(5) .
Nd1 O5 2.499(5) .
Nd1 O1 2.503(5) .
P1 O6 1.455(5) 3_766
P1 O3 1.553(4) .
P1 O7 1.555(5) .
P1 O11 1.559(4) .
P2 O5 1.453(5) 3_766
P2 O9 1.556(5) .
P2 O2 1.556(5) .
P2 O14 1.557(5) 3_766
P3 O12 1.459(4) .
P3 O10 1.474(4) 3_656
P3 O9 1.605(4) 4_466
P3 O11 1.610(4) 2_746
P4 O4 1.469(5) 3_756
P4 O1 1.475(5) .
P4 O2 1.616(5) .
P4 O3 1.619(5) .
P5 O13 1.466(5) .
P5 O8 1.472(5) 2_756
P5 O7 1.598(5) .
P5 O14 1.610(5) .
O4 P4 1.469(5) 3_756
O5 P2 1.453(5) 3_766
O6 P1 1.455(5) 3_766
O8 P5 1.472(4) 2_746
O9 P3 1.605(4) 4_665
O10 P3 1.474(4) 3_656
O11 P3 1.610(4) 2_756
O13 Nd1 2.402(4) 4_566
O14 P2 1.557(5) 3_766

_cod_database_fobs_code 1560960
